data_2242824
loop_
_publ_author_name
'Cigler, Andrew J.'
'Kaduk, James A.'

_publ_section_title
;
 Sodium rubidium hydrogen citrate, NaRbHC~6~H~5~O~7~, and sodium caesium
 hydrogen citrate, NaCsHC~6~H~5~O~7~: crystal structures and DFT
 comparisons
;
_journal_coeditor_code VN2138
_journal_issue 2
_journal_name_full 'Acta Crystallographica Section E'
_journal_page_first 223
_journal_page_last 227
_journal_paper_doi 10.1107/S205698901900063X
_journal_volume 75
_journal_year 2019
_chemical_formula_iupac '[Cs Na (C6 H6 O7)]'
_chemical_formula_moiety C6H6CsNaO7
_chemical_formula_structural NaCsHC6H5O7
_chemical_formula_sum 'C6 H6 Cs Na O7'
_chemical_formula_weight 346.00
_chemical_name_common 'Sodium caesium hydrogen citrate'
_chemical_name_systematic 'Poly[(\m-hydrogen citrato)caesiumsodium]'
_space_group_IT_number 5
_symmetry_cell_setting monoclinic
_symmetry_space_group_name_Hall 'I 2y'
_symmetry_space_group_name_H-M 'I 1 2 1'
_audit_creation_method 'from EXP file using GSAS2CIF'
_cell_angle_alpha 90.0
_cell_angle_beta 97.014(4)
_cell_angle_gamma 90.0
_cell_formula_units_Z 4
_cell_length_a 10.8913(5)
_cell_length_b 5.5168(2)
_cell_length_c 17.7908(8)
_cell_measurement_temperature 300
_cell_volume 1060.96(8)
_computing_data_collection
;
<i>DIFFRAC.Measurement</i> (Bruker, 2009)
;
_computing_molecular_graphics
;
Mercury (Macrae <i>et al.</i>,  2008), DIAMOND (Crystal Impact,
2015)
;
_computing_publication_material
;
publCIF (Westrip, 2010)
;
_computing_structure_refinement
;
GSAS (Larson & Von Dreele, 2004)
;
_computing_structure_solution
;
<i>FOX</i> (Favre-Nicolin & \<Cern\'y, 2002)
;
_diffrn_ambient_temperature 300
_diffrn_detector 'Si strip'
_diffrn_measurement_device_type 'PANalytical Empyrean'
_diffrn_radiation_probe x-ray
_diffrn_source 'sealed X-ray tube'
_exptl_absorpt_coefficient_mu 2.088
_exptl_absorpt_correction_T_max 1.00000
_exptl_absorpt_correction_T_min 1.00000
_exptl_absorpt_process_details
;   GSAS Absorption/surface roughness correction: function number 0
 No correction is applied.
;
_exptl_crystal_density_diffrn 2.166
_pd_block_id 2018-11-24T10:38|ACIG017|Andy_Cigler|NCCPAN
_pd_calc_method 'Rietveld Refinement'
_pd_char_colour white
_pd_char_particle_morphology powder
_pd_instr_dist_spec/anal 240
_pd_instr_dist_src/spec 240
_pd_instr_location 'Room 109, Wentz Science Center, North Central College'
_pd_meas_2theta_range_inc 0.01671
_pd_meas_2theta_range_max 49.99084
_pd_meas_2theta_range_min 1.0109
_pd_meas_number_of_points 2932
_pd_meas_scan_method step
_pd_phase_name 'Na Cs H C6 H5 O7'
_pd_prep_temperature 403
_pd_proc_2theta_range_inc 0.01671
_pd_proc_2theta_range_max 49.99084
_pd_proc_2theta_range_min 1.0109
_pd_proc_info_datetime 2018-11-24T10:38:09
_pd_proc_ls_background_function
;   GSAS Background function number 1 with  3 terms.
 Shifted Chebyshev function of 1st kind
      1:    711.736     2:    51.3623     3:   -153.142
;
_pd_proc_ls_peak_cutoff 0.00500
_pd_proc_ls_profile_function
;
CW Profile function number 4 with  21 terms
Pseudovoigt profile coefficients as parameterized in
P. Thompson, D.E. Cox & J.B. Hastings (1987). J. Appl.
Cryst.,20,79-83.
Asymmetry correction of L.W. Finger, D.E. Cox & A. P. Jephcoat (1994).
J. Appl. Cryst.,27,892-900.
Microstrain broadening by P.W. Stephens,  (1999). J. Appl.
Cryst.,32,281-289.
#1(GU)   =   53.860 #2(GV)   =    0.000 #3(GW)   =    0.786
#4(GP)   =    0.000 #5(LX)   =    1.886 #6(ptec) =     0.00
#7(trns) =     0.00 #8(shft) =   0.0000 #9(sfec) =     0.00
#10(S/L) =   0.0151 #11(H/L) =   0.0173 #12(eta) =   0.5113
#13(S400 ) =  1.1E-01 #14(S040 ) =  4.6E-01 #15(S004 ) =  6.1E-03
#16(S220 ) =  2.3E-01 #17(S202 ) =  3.5E-02 #18(S022 ) =  7.8E-02
#19(S301 ) =  8.2E-02 #20(S103 ) = -1.3E-02 #21(S121 ) =  7.3E-02
Peak tails are ignored  where the intensity is below 0.0050 times the peak
  Aniso. broadening axis   0.0   0.0   1.0
;
_pd_proc_ls_prof_R_factor 0.0449
_pd_proc_ls_prof_wR_expected 0.0256
_pd_proc_ls_prof_wR_factor 0.0587
_pd_proc_number_of_points 2932
_pd_spec_mounting 'glass capillary'
_pd_spec_mount_mode transmission
_pd_spec_shape cylinder
_pd_spec_size_axial 12
_pd_spec_size_equat 0.3
_pd_spec_size_thick 0.3
_refine_ls_goodness_of_fit_all 2.36
_refine_ls_hydrogen_treatment refU
_refine_ls_matrix_type full
_refine_ls_number_constraints 2
_refine_ls_number_parameters 80
_refine_ls_number_restraints 29
_refine_ls_shift/su_max 0.06
_refine_ls_shift/su_mean 0.01
_refine_ls_weighting_scheme sigma
_reflns_number_total 2081
_cod_data_source_file vn2138sup1.cif
_cod_data_source_block ACIG017_publ
_cod_original_cell_volume 1060.96(6)
_cod_original_sg_symbol_H-M 'I 2'
_cod_database_code 2242824

loop_
_symmetry_equiv_pos_site_id
_symmetry_equiv_pos_as_xyz
1 +x,+y,+z
2 -x,+y,-z
101 +x+1/2,+y+1/2,+z+1/2
102 -x+1/2,+y+1/2,-z+1/2

loop_
_atom_site_aniso_label
_atom_site_aniso_U_11
_atom_site_aniso_U_22
_atom_site_aniso_U_33
_atom_site_aniso_U_12
_atom_site_aniso_U_13
_atom_site_aniso_U_23
Cs19 0.039(3) 0.038(3) 0.051(3) 0.006(5) 0.006(2) -0.007(5)

loop_
_atom_site_type_symbol
_atom_site_label
_atom_site_fract_x
_atom_site_fract_y
_atom_site_fract_z
_atom_site_U_iso_or_equiv
_atom_site_thermal_displace_type
_atom_site_occupancy
_atom_site_symmetry_multiplicity
C C1 0.5180(19) 0.183(7) 0.3879(6) 0.027(3) Uiso 1.0 4
C C2 0.5919(14) 0.118(3) 0.3242(6) 0.002(7) Uiso 1.0 4
C C3 0.5465(10) 0.234(2) 0.2470(5) 0.002(7) Uiso 1.0 4
C C4 0.6279(14) 0.138(3) 0.1886(6) 0.002(7) Uiso 1.0 4
C C5 0.588(2) 0.249(3) 0.1120(6) 0.027(3) Uiso 1.0 4
C C6 0.4103(11) 0.162(3) 0.2216(9) 0.027(3) Uiso 1.0 4
H H7 0.58724 -0.0875 0.31719 0.003(9) Uiso 1.0 4
H H8 0.69162 0.17452 0.33886 0.003(9) Uiso 1.0 4
H H9 0.61841 -0.06615 0.18447 0.003(9) Uiso 1.0 4
H H10 0.72772 0.19018 0.20703 0.003(9) Uiso 1.0 4
O O11 0.5625(17) 0.129(4) 0.4554(6) 0.027(3) Uiso 1.0 4
O O12 0.4121(17) 0.285(4) 0.3756(9) 0.027(3) Uiso 1.0 4
O O13 0.601(3) 0.476(3) 0.1023(8) 0.027(3) Uiso 1.0 4
O O14 0.5515(19) 0.112(3) 0.0558(7) 0.027(3) Uiso 1.0 4
O O15 0.3392(15) 0.319(3) 0.1871(10) 0.027(3) Uiso 1.0 4
O O16 0.3821(15) -0.062(3) 0.2172(12) 0.027(3) Uiso 1.0 4
O O17 0.5558(14) 0.490(2) 0.2509(8) 0.027(3) Uiso 1.0 4
H H18 0.54799 0.56496 0.20157 0.036(4) Uiso 1.0 4
Cs Cs19 0.3269(3) 0.70766 0.05362(15) 0.04276 Uani 1.0 4
Na Na20 0.3483(18) 0.742(6) 0.2891(9) 0.124(8) Uiso 1.0 4
H H21 0.5 0.102 0.5 0.05 Uiso 1.0 2
H H22 0.5 0.124 0.0 0.05 Uiso 1.0 2

loop_
_atom_type_symbol
_atom_type_number_in_cell
_atom_type_scat_Cromer_Mann_a1
_atom_type_scat_Cromer_Mann_a2
_atom_type_scat_Cromer_Mann_a3
_atom_type_scat_Cromer_Mann_a4
_atom_type_scat_Cromer_Mann_b1
_atom_type_scat_Cromer_Mann_b2
_atom_type_scat_Cromer_Mann_b3
_atom_type_scat_Cromer_Mann_b4
_atom_type_scat_Cromer_Mann_c
_atom_type_scat_dispersion_real
_atom_type_scat_dispersion_imag
_atom_type_scat_source
C 24.0 2.31000 20.8439 1.02000 10.2075 1.58860 0.56870 0.86500 51.6512 0.21560 0.000 0.000 International_Tables_Vol_C
H 24.0 0.49300 10.5109 0.32291 26.1257 0.14019 3.14236 0.04081 57.7997 0.00304 0.000 0.000 International_Tables_Vol_C
O 28.0 3.04850 13.2771 2.28680 5.70110 1.54630 0.32390 0.86700 32.9089 0.25080 0.000 0.000 International_Tables_Vol_C
Cs 4.0 20.3892 3.56900 19.1062 0.31070 10.6620 24.3879 1.49530 213.904 3.33520 0.000 0.000 International_Tables_Vol_C
Na 4.0 4.76260 3.28500 3.17360 8.84220 1.26740 0.31360 1.11280 129.424 0.67600 0.000 0.000 International_Tables_Vol_C

loop_
_diffrn_radiation_type
_diffrn_radiation_wavelength
K\a~1~ 0.709319
K\a~2~ 0.713609

loop_
_geom_angle_atom_site_label_1
_geom_angle_atom_site_label_2
_geom_angle_atom_site_label_3
_geom_angle_site_symmetry_1
_geom_angle_site_symmetry_3
_geom_angle
_geom_angle_publ_flag
C2 C1 O11 1_555 1_555 118.3(5) n
C2 C1 O12 1_555 1_555 121.9(7) n
O11 C1 O12 1_555 1_555 119.8(6) n
C1 C2 C3 1_555 1_555 115.3(5) n
C2 C3 C4 1_555 1_555 108.1(6) n
C2 C3 C6 1_555 1_555 110.2(6) n
C2 C3 O17 1_555 1_555 110.9(6) n
C4 C3 C6 1_555 1_555 108.9(6) n
C4 C3 O17 1_555 1_555 109.3(6) n
C6 C3 O17 1_555 1_555 109.4(6) n
C3 C4 C5 1_555 1_555 110.0(6) n
C4 C5 O13 1_555 1_555 119.6(8) n
C4 C5 O14 1_555 1_555 119.7(6) n
O13 C5 O14 1_555 1_555 120.4(7) n
C3 C6 O15 1_555 1_555 118.0(6) n
C3 C6 O16 1_555 1_555 118.9(7) n
O15 C6 O16 1_555 1_555 120.4(6) n
C1 O11 Cs19 1_555 101_545 134.(2) n
C1 O12 Cs19 1_555 102_545 131.6(15) n
C5 O13 Cs19 1_555 1_555 107.5(19) n
C5 O13 Cs19 1_555 2_655 123.3(10) n
Cs19 O13 Cs19 1_555 2_655 85.8(4) n
C5 O14 Cs19 1_555 1_545 124.4(14) n
C5 O14 Cs19 1_555 2_645 138.3(18) n
Cs19 O14 Cs19 1_545 2_645 83.5(4) n
C6 O15 Cs19 1_555 1_555 141.8(14) n
C6 O15 Na20 1_555 102_545 107.7(14) n
Cs19 O15 Na20 1_555 102_545 108.7(8) n
C6 O16 Cs19 1_555 1_545 117.6(13) n
C6 O16 Na20 1_555 1_545 129.(2) n
Cs19 O16 Na20 1_545 1_545 113.1(11) n
C3 O17 H18 1_555 1_555 112.6(12) n
O11 Cs19 O12 101_454 102_555 59.4(3) n
O11 Cs19 O13 101_454 1_555 145.2(5) n
O11 Cs19 O13 101_454 2_655 76.9(5) n
O11 Cs19 O14 101_454 1_565 135.3(5) n
O11 Cs19 O14 101_454 2_665 99.6(4) n
O11 Cs19 O15 101_454 1_555 105.5(4) n
O11 Cs19 O16 101_454 1_565 127.7(5) n
O12 Cs19 O13 102_555 1_555 137.9(6) n
O12 Cs19 O13 102_555 2_655 135.7(6) n
O12 Cs19 O14 102_555 1_565 124.5(5) n
O12 Cs19 O14 102_555 2_665 124.4(5) n
O12 Cs19 O15 102_555 1_555 75.3(5) n
O12 Cs19 O16 102_555 1_565 68.9(5) n
O13 Cs19 O13 1_555 2_655 76.3(5) n
O13 Cs19 O14 1_555 1_565 67.1(4) n
O13 Cs19 O14 1_555 2_665 90.1(5) n
O13 Cs19 O15 1_555 1_555 65.5(4) n
O13 Cs19 O16 1_555 1_565 81.3(4) n
O13 Cs19 O14 2_655 1_565 91.2(5) n
O13 Cs19 O14 2_655 2_665 67.1(3) n
O13 Cs19 O15 2_655 1_555 112.4(5) n
O13 Cs19 O16 2_655 1_565 155.3(6) n
O14 Cs19 O14 1_565 2_665 37.9(4) n
O14 Cs19 O15 1_565 1_555 118.7(4) n
O14 Cs19 O16 1_565 1_565 70.2(4) n
O14 Cs19 O15 2_665 1_555 154.1(4) n
O14 Cs19 O16 2_665 1_565 102.9(4) n
O15 Cs19 O16 1_555 1_565 66.3(3) n
O15 Na20 O16 102_555 1_565 107.9(15) n

loop_
_geom_bond_atom_site_label_1
_geom_bond_atom_site_label_2
_geom_bond_site_symmetry_2
_geom_bond_distance
_geom_bond_publ_flag
C1 C2 1_555 1.512(2) n
C1 O11 1_555 1.274(7) n
C1 O12 1_555 1.278(7) n
C2 C1 1_555 1.512(2) n
C2 C3 1_555 1.540(2) n
C3 C2 1_555 1.540(2) n
C3 C4 1_555 1.540(2) n
C3 C6 1_555 1.548(2) n
C3 O17 1_555 1.419(7) n
C4 C3 1_555 1.540(2) n
C4 C5 1_555 1.509(2) n
C5 C4 1_555 1.509(2) n
C5 O13 1_555 1.272(7) n
C5 O14 1_555 1.275(7) n
C6 C3 1_555 1.548(2) n
C6 O15 1_555 1.272(7) n
C6 O16 1_555 1.272(7) n
O11 C1 1_555 1.274(7) n
O12 C1 1_555 1.278(7) n
O12 Cs19 102_545 3.057(15) n
O12 Na20 1_555 2.99(4) n
O13 C5 1_555 1.272(7) n
O13 Cs19 1_555 3.27(3) n
O13 Cs19 2_655 3.236(17) n
O14 C5 1_555 1.275(7) n
O14 O14 2_655 2.16(3) n
O14 Cs19 1_545 3.309(17) n
O14 Cs19 2_645 3.341(19) n
O15 C6 1_555 1.272(7) n
O15 Cs19 1_555 3.189(17) n
O15 Na20 1_555 2.95(3) n
O15 Na20 102_545 2.18(2) n
O16 C6 1_555 1.272(7) n
O16 Cs19 1_545 3.17(2) n
O16 Na20 1_545 1.75(3) n
O16 Na20 102_545 3.01(3) n
O17 C3 1_555 1.419(7) n
O17 Na20 1_555 2.81(3) n
Cs19 O11 101_454 3.211(17) n
Cs19 O12 102_555 3.057(15) n
Cs19 O13 1_555 3.27(3) n
Cs19 O13 2_655 3.236(17) n
Cs19 O14 1_565 3.309(17) n
Cs19 O14 2_665 3.341(19) n
Cs19 O15 1_555 3.189(17) n
Cs19 O16 1_565 3.17(2) n
Cs19 H18 1_555 3.435(3) n
Na20 O12 1_555 2.99(4) n
Na20 O15 1_555 2.95(3) n
Na20 O15 102_555 2.18(2) n
Na20 O16 1_565 1.75(3) n
Na20 O16 102_555 3.01(3) n
Na20 O17 1_555 2.81(3) n
